data_7247837
loop_
_publ_author_name
'Scheepers, Matthew C.'
'Lemmerer, Andreas'

_publ_section_title
;
 The design of a series of cocrystals featuring dicarboxylic acid with a
 modified isoniazid derivative
;
_journal_issue 3
_journal_name_full CrystEngComm
_journal_page_first 268
_journal_page_last 276
_journal_paper_doi 10.1039/D3CE00846K
_journal_volume 26
_journal_year 2024
_chemical_formula_moiety '2(C9 H11 N3 O), C7 H12 O4'
_chemical_formula_sum 'C25 H34 N6 O6'
_chemical_formula_weight 514.58
_space_group_IT_number 15
_space_group_name_Hall '-C 2yc'
_space_group_name_H-M_alt 'C 1 2/c 1'
_symmetry_cell_setting monoclinic
_symmetry_Int_Tables_number 15
_symmetry_space_group_name_Hall '-C 2yc'
_symmetry_space_group_name_H-M 'C 1 2/c 1'
_atom_sites_solution_hydrogens geom
_atom_sites_solution_primary dual
_audit_conform_dict_location ftp://ftp.iucr.org/pub/cif_core.dic
_audit_conform_dict_name cif_core.dic
_audit_conform_dict_version 2.4.5
_audit_creation_date 2022-10-21T12:47:36-00:00
_audit_creation_method 'WinGX routine CIF_UPDATE'
_audit_update_record
;
2023-11-03 deposited with the CCDC.	2023-12-06 downloaded from the CCDC.
;
_cell_angle_alpha 90
_cell_angle_beta 111.352(2)
_cell_angle_gamma 90
_cell_formula_units_Z 8
_cell_length_a 47.130(4)
_cell_length_b 5.0755(4)
_cell_length_c 23.567(2)
_cell_measurement_reflns_used 9964
_cell_measurement_temperature 173(2)
_cell_measurement_theta_max 28.16
_cell_measurement_theta_min 3.49
_cell_measurement_wavelength 0.71073
_cell_volume 5250.5(8)
_computing_cell_refinement 'SAINT v8.27A (Bruker, 2012)'
_computing_data_reduction 'SAINT v8.27A (Bruker, 2012)'
_computing_molecular_graphics 'Olex2 1.3 (Dolomanov et al., 2009)'
_computing_publication_material 'Olex2 1.3 (Dolomanov et al., 2009)'
_computing_structure_refinement 'SHELXL 2018/3 (Sheldrick, 2015)'
_computing_structure_solution 'SHELXT  (Sheldrick, 2015)'
_diffrn_ambient_temperature 173.15
_diffrn_measured_fraction_theta_full 0.993
_diffrn_measured_fraction_theta_max 0.995
_diffrn_measurement_device_type 'Bruker APEX-II CCD'
_diffrn_measurement_method '\f and \w scans'
_diffrn_radiation_monochromator graphite
_diffrn_radiation_probe x-ray
_diffrn_radiation_type MoK\a
_diffrn_radiation_wavelength 0.71073
_diffrn_reflns_av_R_equivalents 0.0389
_diffrn_reflns_av_unetI/netI 0.0268
_diffrn_reflns_Laue_measured_fraction_full 0.993
_diffrn_reflns_Laue_measured_fraction_max 0.995
_diffrn_reflns_limit_h_max 62
_diffrn_reflns_limit_h_min -62
_diffrn_reflns_limit_k_max 6
_diffrn_reflns_limit_k_min -6
_diffrn_reflns_limit_l_max 30
_diffrn_reflns_limit_l_min -31
_diffrn_reflns_number 50090
_diffrn_reflns_point_group_measured_fraction_full 0.993
_diffrn_reflns_point_group_measured_fraction_max 0.995
_diffrn_reflns_theta_full 25.242
_diffrn_reflns_theta_max 28
_diffrn_reflns_theta_min 2.726
_diffrn_standards_number 0
_exptl_absorpt_coefficient_mu 0.095
_exptl_absorpt_correction_T_max 0.7457
_exptl_absorpt_correction_T_min 0.6895
_exptl_absorpt_correction_type multi-scan
_exptl_absorpt_process_details
;
SADABS-2016/2 (Bruker,2016/2) was used for absorption correction.
        wR2(int) was 0.0801 before and 0.0755 after correction.
        The Ratio of minimum to maximum transmission is 0.9275.
        The \l/2 correction factor is Not present.
;
_exptl_crystal_colour colourless
_exptl_crystal_density_diffrn 1.302
_exptl_crystal_density_method 'not measured'
_exptl_crystal_description plate
_exptl_crystal_F_000 2192
_exptl_crystal_size_max 0.456
_exptl_crystal_size_mid 0.243
_exptl_crystal_size_min 0.08
_refine_diff_density_max 0.399
_refine_diff_density_min -0.342
_refine_diff_density_rms 0.078
_refine_ls_extinction_method none
_refine_ls_goodness_of_fit_ref 1.183
_refine_ls_hydrogen_treatment constr
_refine_ls_matrix_type full
_refine_ls_number_constraints 0
_refine_ls_number_parameters 338
_refine_ls_number_reflns 6309
_refine_ls_number_restraints 0
_refine_ls_restrained_S_all 1.183
_refine_ls_R_factor_all 0.1011
_refine_ls_R_factor_gt 0.0829
_refine_ls_shift/su_max 0
_refine_ls_shift/su_mean 0
_refine_ls_structure_factor_coef Fsqd
_refine_ls_weighting_details 'w=1/[\s^2^(Fo^2^)+(0.0115P)^2^+42.1985P] where P=(Fo^2^+2Fc^2^)/3'
_refine_ls_weighting_scheme calc
_refine_ls_wR_factor_gt 0.1916
_refine_ls_wR_factor_ref 0.1988
_reflns_Friedel_coverage 0
_reflns_number_gt 5014
_reflns_number_total 6309
_reflns_threshold_expression 'I > 2\s(I)'
_cod_data_source_file d3ce00846k2.cif
_cod_data_source_block izact+C7
_cod_depositor_comments 'Adding full bibliography for 7247836--7247840.cif.'
_cod_original_cell_volume 5250.6(8)
_cod_database_code 7247837

loop_
_symmetry_equiv_pos_as_xyz
'x, y, z'
'-x, y, -z+1/2'
'x+1/2, y+1/2, z'
'-x+1/2, y+1/2, -z+1/2'
'-x, -y, -z'
'x, -y, z-1/2'
'-x+1/2, -y+1/2, -z'
'x+1/2, -y+1/2, z-1/2'

loop_
_atom_site_label
_atom_site_type_symbol
_atom_site_fract_x
_atom_site_fract_y
_atom_site_fract_z
_atom_site_U_iso_or_equiv
_atom_site_adp_type
_atom_site_occupancy
_atom_site_site_symmetry_order
_atom_site_calc_flag
_atom_site_refinement_flags_posn
_atom_site_refinement_flags_adp
_atom_site_refinement_flags_occupancy
_atom_site_disorder_assembly
_atom_site_disorder_group
C1A C 0.16604(7) 0.2941(7) -0.02203(15) 0.0208(7) Uani 1 1 d . . . . .
C2A C 0.17811(7) 0.0806(7) -0.04220(16) 0.0247(7) Uani 1 1 d . . . . .
H2A H 0.16594 -0.017756 -0.076802 0.03 Uiso 1 1 calc R U . . .
C3A C 0.20835(8) 0.0133(7) -0.01078(17) 0.0282(8) Uani 1 1 d . . . . .
H3A H 0.216715 -0.131363 -0.025005 0.034 Uiso 1 1 calc R U . . .
C4A C 0.21444(8) 0.3484(8) 0.05753(16) 0.0282(8) Uani 1 1 d . . . . .
H4A H 0.227186 0.441975 0.09241 0.034 Uiso 1 1 calc R U . . .
C5A C 0.18464(7) 0.4320(7) 0.02901(16) 0.0249(7) Uani 1 1 d . . . . .
H5A H 0.177079 0.57968 0.043888 0.03 Uiso 1 1 calc R U . . .
C6A C 0.13418(7) 0.3931(7) -0.05441(15) 0.0202(6) Uani 1 1 d . . . . .
C7A C 0.07513(9) -0.1060(8) -0.17457(17) 0.0333(9) Uani 1 1 d . . . . .
H7AA H 0.09586 -0.083208 -0.174091 0.05 Uiso 1 1 calc R U . . .
H7AB H 0.061122 -0.136699 -0.216473 0.05 Uiso 1 1 calc R U . . .
H7AC H 0.074582 -0.257329 -0.14916 0.05 Uiso 1 1 calc R U . . .
C8A C 0.06578(8) 0.1344(7) -0.15040(15) 0.0240(7) Uani 1 1 d . . . . .
C9A C 0.03307(8) 0.2151(9) -0.17833(19) 0.0371(9) Uani 1 1 d . . . . .
H9AA H 0.030094 0.382208 -0.160408 0.056 Uiso 1 1 calc R U . . .
H9AB H 0.020202 0.079027 -0.170497 0.056 Uiso 1 1 calc R U . . .
H9AC H 0.027481 0.236958 -0.222385 0.056 Uiso 1 1 calc R U . . .
C1B C 0.58801(7) 0.6198(7) 0.53696(14) 0.0193(6) Uani 1 1 d . . . . .
C2B C 0.57646(7) 0.4045(7) 0.55752(16) 0.0222(7) Uani 1 1 d . . . . .
H2B H 0.588688 0.311481 0.592967 0.027 Uiso 1 1 calc R U . . .
C3B C 0.54661(8) 0.3273(7) 0.52520(16) 0.0256(7) Uani 1 1 d . . . . .
H3B H 0.53864 0.181473 0.539842 0.031 Uiso 1 1 calc R U . . .
C4B C 0.53988(8) 0.6592(7) 0.45590(16) 0.0264(7) Uani 1 1 d . . . . .
H4B H 0.527055 0.749045 0.420487 0.032 Uiso 1 1 calc R U . . .
C5B C 0.56912(8) 0.7531(7) 0.48525(15) 0.0236(7) Uani 1 1 d . . . . .
H5B H 0.576157 0.904374 0.470597 0.028 Uiso 1 1 calc R U . . .
C6B C 0.61964(7) 0.7230(7) 0.56911(15) 0.0199(6) Uani 1 1 d . . . . .
C7B C 0.68041(9) 0.2320(8) 0.68869(18) 0.0348(9) Uani 1 1 d . . . . .
H7BA H 0.661109 0.261458 0.694553 0.052 Uiso 1 1 calc R U . . .
H7BB H 0.696308 0.187387 0.727826 0.052 Uiso 1 1 calc R U . . .
H7BC H 0.678014 0.086769 0.659912 0.052 Uiso 1 1 calc R U . . .
C8B C 0.68923(8) 0.4763(7) 0.66398(16) 0.0247(7) Uani 1 1 d . . . . .
C9B C 0.72188(8) 0.5627(8) 0.69123(18) 0.0347(9) Uani 1 1 d . . . . .
H9BA H 0.724691 0.72304 0.670705 0.052 Uiso 1 1 calc R U . . .
H9BB H 0.735076 0.422961 0.686039 0.052 Uiso 1 1 calc R U . . .
H9BC H 0.727186 0.598591 0.734741 0.052 Uiso 1 1 calc R U . . .
N1B N 0.64089(6) 0.5380(6) 0.59583(13) 0.0232(6) Uani 1 1 d . . . . .
H1B H 0.63594 0.371341 0.596833 0.028 Uiso 1 1 calc R U . . .
N2B N 0.52866(6) 0.4478(6) 0.47478(13) 0.0250(6) Uani 1 1 d . . . . .
N3B N 0.67135(6) 0.6234(6) 0.62203(14) 0.0253(6) Uani 1 1 d . . . . .
O1B O 0.62506(5) 0.9599(5) 0.57149(12) 0.0272(6) Uani 1 1 d . . . . .
C10 C 0.29771(8) 0.1062(7) 0.14545(16) 0.0259(7) Uani 1 1 d . . . . .
C11 C 0.32970(7) 0.0036(8) 0.17299(15) 0.0259(7) Uani 1 1 d . . . . .
H11A H 0.337869 -0.01937 0.140103 0.031 Uiso 1 1 calc R U . . .
H11B H 0.329123 -0.172348 0.190671 0.031 Uiso 1 1 calc R U . . .
C12 C 0.35154(7) 0.1781(8) 0.22227(16) 0.0267(7) Uani 1 1 d . . . . .
H12A H 0.352473 0.354276 0.20502 0.032 Uiso 1 1 calc R U . . .
H12B H 0.343756 0.200478 0.255742 0.032 Uiso 1 1 calc R U . . .
C13 C 0.38333(8) 0.0607(8) 0.24760(16) 0.0279(8) Uani 1 1 d . . . . .
H13A H 0.390609 0.032828 0.213596 0.034 Uiso 1 1 calc R U . . .
H13B H 0.382226 -0.113843 0.265432 0.034 Uiso 1 1 calc R U . . .
C14 C 0.40645(7) 0.2297(7) 0.29589(16) 0.0258(7) Uani 1 1 d . . . . .
H14A H 0.39944 0.257598 0.330253 0.031 Uiso 1 1 calc R U . . .
H14B H 0.407892 0.404148 0.27832 0.031 Uiso 1 1 calc R U . . .
C15 C 0.43777(8) 0.1012(8) 0.31946(19) 0.0359(9) Uani 1 1 d . . . . .
H15A H 0.437137 -0.054945 0.344154 0.043 Uiso 1 1 calc R U . . .
H15B H 0.442762 0.03934 0.284346 0.043 Uiso 1 1 calc R U . . .
C16 C 0.46264(8) 0.2842(7) 0.35768(17) 0.0260(7) Uani 1 1 d . . . . .
N1A N 0.11340(6) 0.2043(6) -0.08097(13) 0.0227(6) Uani 1 1 d . . . . .
H1A H 0.118773 0.038327 -0.081136 0.027 Uiso 1 1 calc R U . . .
N2A N 0.22607(6) 0.1426(6) 0.03829(14) 0.0268(6) Uani 1 1 d . . . . .
N3A N 0.08291(6) 0.2835(6) -0.10832(13) 0.0245(6) Uani 1 1 d . . . . .
O1A O 0.12849(5) 0.6276(5) -0.05730(12) 0.0275(6) Uani 1 1 d . . . . .
O2 O 0.28182(6) -0.0242(6) 0.09593(12) 0.0362(7) Uani 1 1 d . . . . .
H2 H 0.264082 0.037397 0.08151 0.054 Uiso 1 1 calc R U . . .
O3 O 0.28764(6) 0.2849(7) 0.16622(14) 0.0469(8) Uani 1 1 d . . . . .
O4 O 0.47927(6) 0.1821(5) 0.41117(11) 0.0304(6) Uani 1 1 d . . . . .
H4 H 0.492748 0.290568 0.430722 0.046 Uiso 1 1 calc R U . . .
O5 O 0.46725(6) 0.4969(6) 0.34046(13) 0.0368(7) Uani 1 1 d . . . . .

loop_
_atom_site_aniso_label
_atom_site_aniso_U_11
_atom_site_aniso_U_22
_atom_site_aniso_U_33
_atom_site_aniso_U_23
_atom_site_aniso_U_13
_atom_site_aniso_U_12
C1A 0.0198(15) 0.0187(16) 0.0237(16) 0.0042(13) 0.0075(13) 0.0004(13)
C2A 0.0205(16) 0.0231(17) 0.0284(17) -0.0060(14) 0.0064(13) -0.0029(13)
C3A 0.0229(16) 0.0221(17) 0.039(2) 0.0011(16) 0.0106(15) 0.0037(14)
C4A 0.0244(17) 0.032(2) 0.0234(17) -0.0027(15) 0.0026(14) 0.0000(15)
C5A 0.0224(16) 0.0244(18) 0.0275(17) -0.0029(14) 0.0087(14) -0.0003(14)
C6A 0.0202(15) 0.0190(16) 0.0209(15) -0.0002(13) 0.0069(12) 0.0001(13)
C7A 0.036(2) 0.0274(19) 0.0269(18) -0.0055(16) 0.0005(16) 0.0016(16)
C8A 0.0233(16) 0.0236(17) 0.0234(16) 0.0018(14) 0.0064(13) -0.0016(14)
C9A 0.0209(17) 0.043(2) 0.039(2) -0.0008(19) 0.0009(16) -0.0006(17)
C1B 0.0189(14) 0.0190(16) 0.0201(15) -0.0033(13) 0.0070(12) -0.0022(12)
C2B 0.0228(16) 0.0173(16) 0.0258(16) 0.0007(13) 0.0081(13) 0.0002(13)
C3B 0.0239(16) 0.0214(17) 0.0327(18) -0.0009(15) 0.0116(14) -0.0021(14)
C4B 0.0253(17) 0.0288(19) 0.0234(16) 0.0016(15) 0.0069(14) 0.0006(15)
C5B 0.0255(16) 0.0216(17) 0.0241(16) -0.0001(14) 0.0094(13) -0.0005(14)
C6B 0.0200(15) 0.0194(16) 0.0215(16) -0.0007(13) 0.0088(13) -0.0014(13)
C7B 0.035(2) 0.029(2) 0.033(2) 0.0113(17) 0.0031(16) -0.0037(17)
C8B 0.0237(16) 0.0220(17) 0.0268(17) -0.0038(14) 0.0073(14) -0.0013(14)
C9B 0.0239(18) 0.035(2) 0.038(2) 0.0035(18) 0.0023(16) -0.0015(16)
N1B 0.0198(13) 0.0169(14) 0.0298(15) 0.0021(12) 0.0054(11) -0.0028(11)
N2B 0.0209(13) 0.0262(15) 0.0266(15) -0.0047(12) 0.0071(12) -0.0030(12)
N3B 0.0177(13) 0.0229(15) 0.0321(16) 0.0007(13) 0.0054(12) -0.0039(12)
O1B 0.0247(12) 0.0161(12) 0.0364(14) -0.0003(10) 0.0058(11) -0.0011(10)
C10 0.0222(16) 0.0281(19) 0.0269(17) 0.0014(15) 0.0084(14) 0.0034(14)
C11 0.0214(16) 0.0306(19) 0.0228(16) 0.0003(15) 0.0046(13) 0.0033(15)
C12 0.0214(16) 0.0281(19) 0.0279(17) -0.0017(15) 0.0057(14) 0.0016(14)
C13 0.0234(17) 0.0290(19) 0.0273(17) -0.0025(15) 0.0043(14) 0.0014(15)
C14 0.0219(16) 0.0278(18) 0.0259(17) -0.0026(15) 0.0063(13) -0.0014(14)
C15 0.0279(18) 0.0223(18) 0.044(2) -0.0035(17) -0.0037(17) -0.0011(15)
C16 0.0204(16) 0.0233(18) 0.0308(18) -0.0009(15) 0.0053(14) 0.0022(14)
N1A 0.0162(13) 0.0176(14) 0.0292(15) -0.0006(12) 0.0023(11) 0.0040(11)
N2A 0.0192(13) 0.0297(16) 0.0293(15) 0.0023(13) 0.0060(12) 0.0024(12)
N3A 0.0173(13) 0.0219(15) 0.0303(15) -0.0012(12) 0.0041(11) 0.0017(11)
O1A 0.0243(12) 0.0191(12) 0.0354(14) 0.0007(11) 0.0066(11) 0.0013(10)
O2 0.0213(12) 0.0375(16) 0.0390(15) -0.0068(13) -0.0018(11) 0.0059(12)
O3 0.0307(14) 0.059(2) 0.0424(17) -0.0153(16) 0.0034(13) 0.0163(15)
O4 0.0258(12) 0.0258(13) 0.0301(13) 0.0032(11) -0.0012(10) -0.0077(11)
O5 0.0376(15) 0.0269(14) 0.0396(16) 0.0071(13) 0.0065(12) -0.0036(12)

loop_
_atom_type_symbol
_atom_type_description
_atom_type_scat_dispersion_real
_atom_type_scat_dispersion_imag
_atom_type_scat_source
C C 0.0033 0.0016 'International Tables Vol C Tables 4.2.6.8 and 6.1.1.4'
H H 0 0 'International Tables Vol C Tables 4.2.6.8 and 6.1.1.4'
N N 0.0061 0.0033 'International Tables Vol C Tables 4.2.6.8 and 6.1.1.4'
O O 0.0106 0.006 'International Tables Vol C Tables 4.2.6.8 and 6.1.1.4'

loop_
_geom_angle_atom_site_label_1
_geom_angle_atom_site_label_2
_geom_angle_atom_site_label_3
_geom_angle
_geom_angle_site_symmetry_1
_geom_angle_site_symmetry_3
_geom_angle_publ_flag
C2A C1A C5A 118.8(3) . . ?
C2A C1A C6A 123.1(3) . . ?
C5A C1A C6A 118.0(3) . . ?
C1A C2A H2A 120.7 . . ?
C1A C2A C3A 118.6(3) . . ?
C3A C2A H2A 120.7 . . ?
C2A C3A H3A 118.6 . . ?
N2A C3A C2A 122.7(3) . . ?
N2A C3A H3A 118.6 . . ?
C5A C4A H4A 118.5 . . ?
N2A C4A H4A 118.5 . . ?
N2A C4A C5A 123.0(3) . . ?
C1A C5A H5A 120.9 . . ?
C4A C5A C1A 118.3(3) . . ?
C4A C5A H5A 120.9 . . ?
N1A C6A C1A 114.9(3) . . ?
O1A C6A C1A 121.0(3) . . ?
O1A C6A N1A 124.1(3) . . ?
H7AA C7A H7AB 109.5 . . ?
H7AA C7A H7AC 109.5 . . ?
H7AB C7A H7AC 109.5 . . ?
C8A C7A H7AA 109.5 . . ?
C8A C7A H7AB 109.5 . . ?
C8A C7A H7AC 109.5 . . ?
C7A C8A C9A 117.4(3) . . ?
N3A C8A C7A 126.6(3) . . ?
N3A C8A C9A 116.0(3) . . ?
C8A C9A H9AA 109.5 . . ?
C8A C9A H9AB 109.5 . . ?
C8A C9A H9AC 109.5 . . ?
H9AA C9A H9AB 109.5 . . ?
H9AA C9A H9AC 109.5 . . ?
H9AB C9A H9AC 109.5 . . ?
C2B C1B C5B 118.8(3) . . ?
C2B C1B C6B 123.0(3) . . ?
C5B C1B C6B 118.2(3) . . ?
C1B C2B H2B 120.7 . . ?
C1B C2B C3B 118.6(3) . . ?
C3B C2B H2B 120.7 . . ?
C2B C3B H3B 118.4 . . ?
N2B C3B C2B 123.2(3) . . ?
N2B C3B H3B 118.4 . . ?
C5B C4B H4B 118.3 . . ?
N2B C4B H4B 118.3 . . ?
N2B C4B C5B 123.4(3) . . ?
C1B C5B H5B 120.9 . . ?
C4B C5B C1B 118.2(3) . . ?
C4B C5B H5B 120.9 . . ?
N1B C6B C1B 115.2(3) . . ?
O1B C6B C1B 121.2(3) . . ?
O1B C6B N1B 123.6(3) . . ?
H7BA C7B H7BB 109.5 . . ?
H7BA C7B H7BC 109.5 . . ?
H7BB C7B H7BC 109.5 . . ?
C8B C7B H7BA 109.5 . . ?
C8B C7B H7BB 109.5 . . ?
C8B C7B H7BC 109.5 . . ?
C7B C8B C9B 117.6(3) . . ?
N3B C8B C7B 126.0(3) . . ?
N3B C8B C9B 116.3(3) . . ?
C8B C9B H9BA 109.5 . . ?
C8B C9B H9BB 109.5 . . ?
C8B C9B H9BC 109.5 . . ?
H9BA C9B H9BB 109.5 . . ?
H9BA C9B H9BC 109.5 . . ?
H9BB C9B H9BC 109.5 . . ?
C6B N1B H1B 121.5 . . ?
C6B N1B N3B 117.1(3) . . ?
N3B N1B H1B 121.5 . . ?
C3B N2B C4B 117.7(3) . . ?
C8B N3B N1B 116.0(3) . . ?
O2 C10 C11 111.6(3) . . ?
O3 C10 C11 124.5(3) . . ?
O3 C10 O2 123.9(3) . . ?
C10 C11 H11A 108.5 . . ?
C10 C11 H11B 108.5 . . ?
C10 C11 C12 114.9(3) . . ?
H11A C11 H11B 107.5 . . ?
C12 C11 H11A 108.5 . . ?
C12 C11 H11B 108.5 . . ?
C11 C12 H12A 109.3 . . ?
C11 C12 H12B 109.3 . . ?
H12A C12 H12B 108 . . ?
C13 C12 C11 111.6(3) . . ?
C13 C12 H12A 109.3 . . ?
C13 C12 H12B 109.3 . . ?
C12 C13 H13A 108.7 . . ?
C12 C13 H13B 108.7 . . ?
C12 C13 C14 114.1(3) . . ?
H13A C13 H13B 107.6 . . ?
C14 C13 H13A 108.7 . . ?
C14 C13 H13B 108.7 . . ?
C13 C14 H14A 109.3 . . ?
C13 C14 H14B 109.3 . . ?
C13 C14 C15 111.5(3) . . ?
H14A C14 H14B 108 . . ?
C15 C14 H14A 109.3 . . ?
C15 C14 H14B 109.3 . . ?
C14 C15 H15A 108.9 . . ?
C14 C15 H15B 108.9 . . ?
H15A C15 H15B 107.8 . . ?
C16 C15 C14 113.1(3) . . ?
C16 C15 H15A 108.9 . . ?
C16 C15 H15B 108.9 . . ?
O4 C16 C15 112.9(3) . . ?
O5 C16 C15 123.2(3) . . ?
O5 C16 O4 123.8(3) . . ?
C6A N1A H1A 121.4 . . ?
C6A N1A N3A 117.3(3) . . ?
N3A N1A H1A 121.4 . . ?
C3A N2A C4A 118.5(3) . . ?
C8A N3A N1A 116.1(3) . . ?
C10 O2 H2 109.5 . . ?
C16 O4 H4 109.5 . . ?

loop_
_geom_bond_atom_site_label_1
_geom_bond_atom_site_label_2
_geom_bond_distance
_geom_bond_site_symmetry_2
_geom_bond_publ_flag
C1A C2A 1.386(5) . ?
C1A C5A 1.392(5) . ?
C1A C6A 1.501(4) . ?
C2A H2A 0.95 . ?
C2A C3A 1.389(5) . ?
C3A H3A 0.95 . ?
C3A N2A 1.327(5) . ?
C4A H4A 0.95 . ?
C4A C5A 1.385(5) . ?
C4A N2A 1.334(5) . ?
C5A H5A 0.95 . ?
C6A N1A 1.350(4) . ?
C6A O1A 1.216(4) . ?
C7A H7AA 0.98 . ?
C7A H7AB 0.98 . ?
C7A H7AC 0.98 . ?
C7A C8A 1.480(5) . ?
C8A C9A 1.497(5) . ?
C8A N3A 1.274(4) . ?
C9A H9AA 0.98 . ?
C9A H9AB 0.98 . ?
C9A H9AC 0.98 . ?
C1B C2B 1.385(5) . ?
C1B C5B 1.395(5) . ?
C1B C6B 1.499(4) . ?
C2B H2B 0.95 . ?
C2B C3B 1.390(5) . ?
C3B H3B 0.95 . ?
C3B N2B 1.330(5) . ?
C4B H4B 0.95 . ?
C4B C5B 1.382(5) . ?
C4B N2B 1.342(5) . ?
C5B H5B 0.95 . ?
C6B N1B 1.350(4) . ?
C6B O1B 1.227(4) . ?
C7B H7BA 0.98 . ?
C7B H7BB 0.98 . ?
C7B H7BC 0.98 . ?
C7B C8B 1.492(5) . ?
C8B C9B 1.501(5) . ?
C8B N3B 1.280(5) . ?
C9B H9BA 0.98 . ?
C9B H9BB 0.98 . ?
C9B H9BC 0.98 . ?
N1B H1B 0.88 . ?
N1B N3B 1.409(4) . ?
C10 C11 1.501(5) . ?
C10 O2 1.313(4) . ?
C10 O3 1.207(5) . ?
C11 H11A 0.99 . ?
C11 H11B 0.99 . ?
C11 C12 1.524(5) . ?
C12 H12A 0.99 . ?
C12 H12B 0.99 . ?
C12 C13 1.518(5) . ?
C13 H13A 0.99 . ?
C13 H13B 0.99 . ?
C13 C14 1.522(5) . ?
C14 H14A 0.99 . ?
C14 H14B 0.99 . ?
C14 C15 1.522(5) . ?
C15 H15A 0.99 . ?
C15 H15B 0.99 . ?
C15 C16 1.510(5) . ?
C16 O4 1.324(4) . ?
C16 O5 1.201(5) . ?
N1A H1A 0.88 . ?
N1A N3A 1.403(4) . ?
O2 H2 0.84 . ?
O4 H4 0.84 . ?

loop_
_geom_hbond_atom_site_label_D
_geom_hbond_atom_site_label_H
_geom_hbond_atom_site_label_A
_geom_hbond_distance_DH
_geom_hbond_distance_HA
_geom_hbond_distance_DA
_geom_hbond_angle_DHA
_geom_hbond_site_symmetry_A
_geom_hbond_publ_flag
C4A H4A O3 0.95 2.86 3.483(4) 124.3 . yes
C4B H4B O5 0.95 3.04 3.608(4) 119.5 . yes
N1B H1B O1B 0.88 2.18 3.030(4) 162 1_545 yes
N1A H1A O1A 0.88 2.16 3.016(4) 162.7 1_545 yes
O2 H2 N2A 0.84 1.79 2.620(4) 169.7 . yes
O4 H4 N2B 0.84 1.82 2.635(4) 164.3 . yes

loop_
_geom_torsion_atom_site_label_1
_geom_torsion_atom_site_label_2
_geom_torsion_atom_site_label_3
_geom_torsion_atom_site_label_4
_geom_torsion
_geom_torsion_site_symmetry_1
_geom_torsion_site_symmetry_2
_geom_torsion_site_symmetry_3
_geom_torsion_site_symmetry_4
_geom_torsion_publ_flag
C1A C2A C3A N2A 1.0(6) . . . . ?
C1A C6A N1A N3A 175.8(3) . . . . ?
C2A C1A C5A C4A -0.2(5) . . . . ?
C2A C1A C6A N1A 34.7(5) . . . . ?
C2A C1A C6A O1A -143.1(4) . . . . ?
C2A C3A N2A C4A -1.2(6) . . . . ?
C5A C1A C2A C3A -0.3(5) . . . . ?
C5A C1A C6A N1A -148.4(3) . . . . ?
C5A C1A C6A O1A 33.8(5) . . . . ?
C5A C4A N2A C3A 0.6(6) . . . . ?
C6A C1A C2A C3A 176.6(3) . . . . ?
C6A C1A C5A C4A -177.3(3) . . . . ?
C6A N1A N3A C8A 155.7(3) . . . . ?
C7A C8A N3A N1A -2.5(5) . . . . ?
C9A C8A N3A N1A 178.4(3) . . . . ?
C1B C2B C3B N2B 1.1(5) . . . . ?
C1B C6B N1B N3B 174.7(3) . . . . ?
C2B C1B C5B C4B -1.7(5) . . . . ?
C2B C1B C6B N1B 34.7(4) . . . . ?
C2B C1B C6B O1B -143.6(4) . . . . ?
C2B C3B N2B C4B -2.3(5) . . . . ?
C5B C1B C2B C3B 1.0(5) . . . . ?
C5B C1B C6B N1B -147.6(3) . . . . ?
C5B C1B C6B O1B 34.0(5) . . . . ?
C5B C4B N2B C3B 1.5(5) . . . . ?
C6B C1B C2B C3B 178.6(3) . . . . ?
C6B C1B C5B C4B -179.5(3) . . . . ?
C6B N1B N3B C8B 156.6(3) . . . . ?
C7B C8B N3B N1B -2.5(5) . . . . ?
C9B C8B N3B N1B 178.7(3) . . . . ?
N2B C4B C5B C1B 0.5(5) . . . . ?
O1B C6B N1B N3B -7.0(5) . . . . ?
C10 C11 C12 C13 -179.9(3) . . . . ?
C11 C12 C13 C14 178.4(3) . . . . ?
C12 C13 C14 C15 179.9(3) . . . . ?
C13 C14 C15 C16 168.4(3) . . . . ?
C14 C15 C16 O4 128.0(4) . . . . ?
C14 C15 C16 O5 -53.9(5) . . . . ?
N2A C4A C5A C1A 0.1(6) . . . . ?
O1A C6A N1A N3A -6.6(5) . . . . ?
O2 C10 C11 C12 167.6(3) . . . . ?
O3 C10 C11 C12 -12.9(6) . . . . ?
